data_4510848
loop_
_publ_author_name
'Attrell, Robert J.'
'Widdifield, Cory M.'
'Korobkov, Ilia'
'Bryce, David L.'

_publ_section_title
;
 Weak Halogen Bonding in Solid Haloanilinium Halides Probed Directly via
 Chlorine-35, Bromine-81, and Iodine-127 NMR Spectroscopy
;
_journal_issue 3
_journal_name_full 'Crystal Growth &amp; Design'
_journal_page_first 1641
_journal_paper_doi 10.1021/cg201683p
_journal_volume 12
_journal_year 2012
_chemical_formula_sum 'C6 H7 Br Cl N'
_chemical_formula_weight 208.49
_chemical_name_systematic
; 
 ? 
;
_space_group_IT_number 29
_symmetry_cell_setting orthorhombic
_symmetry_space_group_name_Hall 'P 2c -2ac'
_symmetry_space_group_name_H-M 'P c a 21'
_atom_sites_solution_hydrogens geom
_atom_sites_solution_primary direct
_atom_sites_solution_secondary difmap
_audit_creation_method SHELXL-97
_cell_angle_alpha 90.00
_cell_angle_beta 90.00
_cell_angle_gamma 90.00
_cell_formula_units_Z 4
_cell_length_a 16.1551(5)
_cell_length_b 5.5958(2)
_cell_length_c 8.4538(2)
_cell_measurement_reflns_used 5425
_cell_measurement_temperature 200(2)
_cell_measurement_theta_max 31.96
_cell_measurement_theta_min 2.52
_cell_volume 764.23(4)
_computing_cell_refinement 'APEX II, Bruker (2009)'
_computing_data_collection 'APEX II, Bruker (2009)'
_computing_data_reduction 'XPREP, Bruker (2009)'
_computing_molecular_graphics 'SHELXTL, Bruker (2004)'
_computing_publication_material 'SHELXTL, Bruker (2004)'
_computing_structure_refinement 'SHELXL-97 (Sheldrick, 2008)'
_computing_structure_solution 'SHELXS-97 (Sheldrick, 2008)'
_diffrn_ambient_temperature 200(2)
_diffrn_measured_fraction_theta_full 0.991
_diffrn_measured_fraction_theta_max 0.991
_diffrn_measurement_device_type 'Bruker APEX-II CCD'
_diffrn_measurement_method '\f and \w scans'
_diffrn_radiation_monochromator graphite
_diffrn_radiation_source 'fine-focus sealed tube'
_diffrn_radiation_type MoK\a
_diffrn_radiation_wavelength 0.71073
_diffrn_reflns_av_R_equivalents 0.0378
_diffrn_reflns_av_sigmaI/netI 0.0405
_diffrn_reflns_limit_h_max 21
_diffrn_reflns_limit_h_min -21
_diffrn_reflns_limit_k_max 6
_diffrn_reflns_limit_k_min -7
_diffrn_reflns_limit_l_max 11
_diffrn_reflns_limit_l_min -11
_diffrn_reflns_number 8717
_diffrn_reflns_theta_full 28.28
_diffrn_reflns_theta_max 28.28
_diffrn_reflns_theta_min 3.49
_exptl_absorpt_coefficient_mu 5.638
_exptl_absorpt_correction_T_max 0.4302
_exptl_absorpt_correction_T_min 0.3702
_exptl_absorpt_correction_type multi-scan
_exptl_absorpt_process_details 'SADABS, Bruker (2003)'
_exptl_crystal_colour pink
_exptl_crystal_density_diffrn 1.812
_exptl_crystal_density_method 'not measured'
_exptl_crystal_description block
_exptl_crystal_F_000 408
_exptl_crystal_size_max 0.22
_exptl_crystal_size_mid 0.21
_exptl_crystal_size_min 0.18
_refine_diff_density_max 0.778
_refine_diff_density_min -0.758
_refine_diff_density_rms 0.096
_refine_ls_abs_structure_details 'Flack H D (1983), Acta Cryst. A39, 876-881'
_refine_ls_abs_structure_Flack 0.038(9)
_refine_ls_extinction_method none
_refine_ls_goodness_of_fit_ref 1.017
_refine_ls_hydrogen_treatment constr
_refine_ls_matrix_type full
_refine_ls_number_parameters 82
_refine_ls_number_reflns 1871
_refine_ls_number_restraints 1
_refine_ls_restrained_S_all 1.017
_refine_ls_R_factor_all 0.0267
_refine_ls_R_factor_gt 0.0253
_refine_ls_shift/su_max 0.002
_refine_ls_shift/su_mean 0.000
_refine_ls_structure_factor_coef Fsqd
_refine_ls_weighting_details 'calc w=1/[\s^2^(Fo^2^)+(0.0331P)^2^]'
_refine_ls_weighting_scheme calc
_refine_ls_wR_factor_gt 0.0599
_refine_ls_wR_factor_ref 0.0606
_reflns_number_gt 1780
_reflns_number_total 1871
_reflns_threshold_expression >2sigma(I)
_cod_data_source_file db002a.cif
_cod_data_source_block db002a
_cod_depositor_comments
;
The following automatic conversions were performed:

'_symmetry_cell_setting' value 'Orthorhombic' changed to
'orthorhombic' according to
/usr/data/users/saulius/automatic-downloads/retrospective/ACS/lib/dictionaries/cif_core.dic
dictionary named 'cif_core.dic' version 2.4.2 from 2011-04-26.

Automatic conversion script
Id: cif_fix_values 2281 2013-09-26 08:29:07Z andrius 
;
_cod_original_sg_symbol_H-M Pca2(1)
_cod_database_code 4510848

loop_
_symmetry_equiv_pos_as_xyz
'x, y, z'
'-x, -y, z+1/2'
'x+1/2, -y, z'
'-x+1/2, y, z+1/2'

loop_
_atom_site_label
_atom_site_type_symbol
_atom_site_fract_x
_atom_site_fract_y
_atom_site_fract_z
_atom_site_U_iso_or_equiv
_atom_site_adp_type
_atom_site_occupancy
_atom_site_symmetry_multiplicity
_atom_site_calc_flag
_atom_site_refinement_flags
Br1 Br 0.528533(13) 0.65050(3) 0.34433(4) 0.03053(8) Uani 1 1 d .
Cl2 Cl 0.86713(4) -0.16017(10) 0.26900(9) 0.03625(15) Uani 1 1 d .
N1 N 0.57304(13) 0.1548(3) 0.1575(3) 0.0302(4) Uani 1 1 d .
H1A H 0.5621 0.0209 0.2149 0.045 Uiso 1 1 calc R
H1B H 0.5475 0.1444 0.0618 0.045 Uiso 1 1 calc R
H1C H 0.5540 0.2854 0.2103 0.045 Uiso 1 1 calc R
C1 C 0.66257(16) 0.1767(4) 0.1341(3) 0.0255(5) Uani 1 1 d .
C4 C 0.83114(16) 0.2349(5) 0.0984(3) 0.0316(5) Uani 1 1 d .
H4A H 0.8892 0.2551 0.0870 0.038 Uiso 1 1 calc R
C6 C 0.71460(15) 0.0111(4) 0.2020(3) 0.0273(5) Uani 1 1 d .
H6A H 0.6934 -0.1207 0.2601 0.033 Uiso 1 1 calc R
C5 C 0.79949(15) 0.0439(4) 0.1823(3) 0.0268(4) Uani 1 1 d .
C2 C 0.69201(18) 0.3703(4) 0.0490(3) 0.0319(5) Uani 1 1 d .
H2A H 0.6548 0.4827 0.0038 0.038 Uiso 1 1 calc R
C3 C 0.77627(17) 0.3967(5) 0.0311(3) 0.0354(6) Uani 1 1 d .
H3A H 0.7972 0.5277 -0.0282 0.043 Uiso 1 1 calc R

loop_
_atom_site_aniso_label
_atom_site_aniso_U_11
_atom_site_aniso_U_22
_atom_site_aniso_U_33
_atom_site_aniso_U_23
_atom_site_aniso_U_13
_atom_site_aniso_U_12
Br1 0.02778(13) 0.02499(13) 0.03881(12) 0.00152(15) 0.00265(10) 0.00289(7)
Cl2 0.0269(3) 0.0314(3) 0.0505(3) 0.0070(3) -0.0026(3) 0.0028(2)
N1 0.0257(11) 0.0252(11) 0.0397(11) 0.0027(7) -0.0001(8) 0.0015(7)
C1 0.0261(12) 0.0215(11) 0.0290(11) -0.0026(8) -0.0010(9) -0.0015(8)
C4 0.0254(11) 0.0318(13) 0.0374(12) 0.0010(12) 0.0017(9) -0.0068(10)
C6 0.0275(12) 0.0207(11) 0.0336(11) 0.0019(8) 0.0008(8) -0.0026(9)
C5 0.0258(11) 0.0230(11) 0.0316(10) -0.0012(9) -0.0017(8) -0.0002(9)
C2 0.0347(13) 0.0243(12) 0.0366(13) 0.0064(9) -0.0022(9) -0.0001(9)
C3 0.0392(14) 0.0278(12) 0.0393(13) 0.0091(10) 0.0017(11) -0.0065(10)

loop_
_atom_type_symbol
_atom_type_description
_atom_type_scat_dispersion_real
_atom_type_scat_dispersion_imag
_atom_type_scat_source
C C 0.0033 0.0016 'International Tables Vol C Tables 4.2.6.8 and 6.1.1.4'
H H 0.0000 0.0000 'International Tables Vol C Tables 4.2.6.8 and 6.1.1.4'
N N 0.0061 0.0033 'International Tables Vol C Tables 4.2.6.8 and 6.1.1.4'
Cl Cl 0.1484 0.1585 'International Tables Vol C Tables 4.2.6.8 and 6.1.1.4'
Br Br -0.2901 2.4595 'International Tables Vol C Tables 4.2.6.8 and 6.1.1.4'

loop_
_geom_angle_atom_site_label_1
_geom_angle_atom_site_label_2
_geom_angle_atom_site_label_3
_geom_angle
C6 C1 C2 122.2(2)
C6 C1 N1 119.4(2)
C2 C1 N1 118.4(2)
C5 C4 C3 118.6(2)
C1 C6 C5 117.5(2)
C4 C5 C6 121.9(2)
C4 C5 Cl2 119.4(2)
C6 C5 Cl2 118.73(18)
C3 C2 C1 118.7(2)
C2 C3 C4 121.0(2)

loop_
_geom_bond_atom_site_label_1
_geom_bond_atom_site_label_2
_geom_bond_distance
Cl2 C5 1.742(2)
N1 C1 1.465(3)
C1 C6 1.376(3)
C1 C2 1.385(3)
C4 C5 1.380(4)
C4 C3 1.389(4)
C6 C5 1.394(3)
C2 C3 1.378(4)

loop_
_geom_torsion_atom_site_label_1
_geom_torsion_atom_site_label_2
_geom_torsion_atom_site_label_3
_geom_torsion_atom_site_label_4
_geom_torsion
C2 C1 C6 C5 -0.1(4)
N1 C1 C6 C5 -177.4(2)
C3 C4 C5 C6 -0.5(4)
C3 C4 C5 Cl2 -179.5(2)
C1 C6 C5 C4 0.1(4)
C1 C6 C5 Cl2 179.14(18)
C6 C1 C2 C3 0.4(4)
N1 C1 C2 C3 177.8(2)
C1 C2 C3 C4 -0.8(4)
C5 C4 C3 C2 0.9(4)
